data_8103232
loop_
_publ_author_name
'Ning Ma'
'Ye Wang'
'Bao-Ming Ji'

_publ_section_title
;
 Crystal structure of pyridine-2-carbaldehyde thiosemicarbazonium chloride
 hydrate, [C7H9N4S]Cl &#x2022; H2O
;
_journal_issue 4
_journal_name_full 'Zeitschrift f\"ur Kristallographie - New Crystal Structures'
_journal_page_first 463
_journal_volume 226
_journal_year 2011
_chemical_formula_sum 'C7 H11 Cl N4 O S'
_chemical_formula_weight 234.71
_space_group_IT_number 14
_symmetry_cell_setting monoclinic
_symmetry_space_group_name_Hall '-P 2yn'
_symmetry_space_group_name_H-M 'P 1 21/n 1'
_atom_sites_solution_hydrogens geom
_atom_sites_solution_primary direct
_atom_sites_solution_secondary difmap
_audit_creation_method SHELXL-97
_cell_angle_alpha 90.00
_cell_angle_beta 98.011(2)
_cell_angle_gamma 90.00
_cell_formula_units_Z 4
_cell_length_a 4.9525(9)
_cell_length_b 13.859(2)
_cell_length_c 15.799(3)
_cell_measurement_reflns_used 1216
_cell_measurement_temperature 296(2)
_cell_measurement_theta_max 21.61
_cell_measurement_theta_min 2.94
_cell_volume 1073.8(3)
_computing_cell_refinement 'Bruker SMART'
_computing_data_collection 'Bruker SMART'
_computing_data_reduction 'Bruker SAINT'
_computing_molecular_graphics 'Bruker SHELXTL'
_computing_publication_material 'Bruker SHELXTL'
_computing_structure_refinement 'SHELXL-97 (Sheldrick, 1997)'
_computing_structure_solution 'SHELXS-97 (Sheldrick, 1990)'
_diffrn_ambient_temperature 296(2)
_diffrn_measured_fraction_theta_full 0.984
_diffrn_measured_fraction_theta_max 0.984
_diffrn_measurement_device_type 'CCD area detector'
_diffrn_measurement_method 'phi and omega scans'
_diffrn_radiation_monochromator graphite
_diffrn_radiation_source 'fine-focus sealed tube'
_diffrn_radiation_type MoK\a
_diffrn_radiation_wavelength 0.71073
_diffrn_reflns_av_R_equivalents 0.0413
_diffrn_reflns_av_sigmaI/netI 0.0415
_diffrn_reflns_limit_h_max 5
_diffrn_reflns_limit_h_min -5
_diffrn_reflns_limit_k_max 16
_diffrn_reflns_limit_k_min -16
_diffrn_reflns_limit_l_max 17
_diffrn_reflns_limit_l_min -18
_diffrn_reflns_number 7062
_diffrn_reflns_theta_full 25.50
_diffrn_reflns_theta_max 25.50
_diffrn_reflns_theta_min 2.94
_diffrn_standards_decay_% 0
_diffrn_standards_interval_count 0
_diffrn_standards_interval_time 0
_diffrn_standards_number 0
_exptl_absorpt_coefficient_mu 0.525
_exptl_absorpt_correction_T_max 0.9446
_exptl_absorpt_correction_T_min 0.8889
_exptl_absorpt_correction_type multi-scan
_exptl_absorpt_process_details sadabs
_exptl_crystal_colour yellow
_exptl_crystal_density_diffrn 1.452
_exptl_crystal_density_method 'not measured'
_exptl_crystal_description block
_exptl_crystal_F_000 488
_exptl_crystal_size_max 0.23
_exptl_crystal_size_mid 0.15
_exptl_crystal_size_min 0.11
_refine_diff_density_max 0.181
_refine_diff_density_min -0.186
_refine_diff_density_rms 0.045
_refine_ls_extinction_method none
_refine_ls_goodness_of_fit_ref 1.009
_refine_ls_hydrogen_treatment ref
_refine_ls_matrix_type full
_refine_ls_number_parameters 135
_refine_ls_number_reflns 1957
_refine_ls_number_restraints 3
_refine_ls_restrained_S_all 1.008
_refine_ls_R_factor_all 0.0665
_refine_ls_R_factor_gt 0.0375
_refine_ls_shift/su_max 0.002
_refine_ls_shift/su_mean 0.000
_refine_ls_structure_factor_coef Fsqd
_refine_ls_weighting_details 'calc w=1/[\s^2^(Fo^2^)+(0.0442P)^2^+0.1413P] where P=(Fo^2^+2Fc^2^)/3'
_refine_ls_weighting_scheme calc
_refine_ls_wR_factor_gt 0.0822
_refine_ls_wR_factor_ref 0.0958
_reflns_number_gt 1333
_reflns_number_total 1957
_reflns_threshold_expression >2sigma(I)
_cod_data_source_file 1267-3563.cff
_cod_data_source_block aa
_cod_depositor_comments
;
The following automatic conversions were performed:

'_symmetry_cell_setting' value 'Monoclinic' changed to 'monoclinic'
according to /home/saulius/struct/CIF-dictionaries/cif_core.dic
dictionary named 'cif_core.dic' version 2.4.1 from 2010-06-29.

Automatic conversion script
Id: cif_fix_values 1715 2011-07-08 13:25:40Z adriana 
;
_cod_original_cell_volume 1073.9(3)
_cod_original_sg_symbol_H-M P2(1)/n
_cod_database_code 8103232

loop_
_symmetry_equiv_pos_as_xyz
'x, y, z'
'-x+1/2, y+1/2, -z+1/2'
'-x, -y, -z'
'x-1/2, -y-1/2, z-1/2'

loop_
_atom_site_label
_atom_site_type_symbol
_atom_site_fract_x
_atom_site_fract_y
_atom_site_fract_z
_atom_site_U_iso_or_equiv
_atom_site_adp_type
_atom_site_occupancy
_atom_site_symmetry_multiplicity
_atom_site_calc_flag
_atom_site_refinement_flags
C1 C 0.2938(5) 0.75940(16) 0.82907(15) 0.0354(6) Uani 1 1 d .
C2 C 0.1451(5) 0.73169(18) 0.89197(16) 0.0421(6) Uani 1 1 d .
H2 H 0.1546 0.6684 0.9118 0.051 Uiso 1 1 calc R
C3 C -0.0192(5) 0.7982(2) 0.92597(18) 0.0493(7) Uani 1 1 d .
H3 H -0.1192 0.7798 0.9689 0.059 Uiso 1 1 calc R
C4 C -0.0335(5) 0.89133(19) 0.89583(19) 0.0513(7) Uani 1 1 d .
H4 H -0.1444 0.9364 0.9178 0.062 Uiso 1 1 calc R
C5 C 0.1168(5) 0.91685(18) 0.83338(18) 0.0484(7) Uani 1 1 d .
H5 H 0.1091 0.9797 0.8126 0.058 Uiso 1 1 calc R
C6 C 0.4707(5) 0.69442(17) 0.78990(16) 0.0390(6) Uani 1 1 d .
H6 H 0.4890 0.6302 0.8067 0.047 Uiso 1 1 calc R
C7 C 0.8930(5) 0.69647(17) 0.62960(16) 0.0386(6) Uani 1 1 d .
Cl1 Cl 0.55978(16) 0.98380(5) 0.67659(5) 0.0569(2) Uani 1 1 d .
N1 N 0.2747(4) 0.85193(13) 0.80199(13) 0.0403(5) Uani 1 1 d .
H1 H 0.3685 0.8697 0.7628 0.048 Uiso 1 1 calc R
N2 N 0.6004(4) 0.72768(14) 0.73177(13) 0.0374(5) Uani 1 1 d .
N3 N 0.7602(4) 0.66626(13) 0.69483(13) 0.0410(5) Uani 1 1 d .
H3A H 0.7785 0.6076 0.7126 0.049 Uiso 1 1 calc R
N4 N 0.8736(4) 0.78911(14) 0.61072(14) 0.0518(6) Uani 1 1 d .
H4A H 0.7810 0.8267 0.6390 0.062 Uiso 1 1 calc R
H4B H 0.9536 0.8119 0.5701 0.062 Uiso 1 1 calc R
O1 O 0.1990(6) 0.9096(2) 0.5025(2) 0.0883(8) Uani 1 1 d D
S1 S 1.06229(15) 0.61531(5) 0.57955(5) 0.0530(2) Uani 1 1 d .
H1W H 0.270(9) 0.930(3) 0.5497(12) 0.17(2) Uiso 1 1 d D
H2W H 0.211(10) 0.949(2) 0.4639(17) 0.15(2) Uiso 1 1 d D

loop_
_atom_site_aniso_label
_atom_site_aniso_U_11
_atom_site_aniso_U_22
_atom_site_aniso_U_33
_atom_site_aniso_U_23
_atom_site_aniso_U_13
_atom_site_aniso_U_12
C1 0.0379(14) 0.0340(13) 0.0334(15) -0.0008(10) 0.0025(11) -0.0017(10)
C2 0.0440(15) 0.0434(14) 0.0404(16) 0.0002(12) 0.0109(13) -0.0012(12)
C3 0.0446(16) 0.0644(19) 0.0408(17) -0.0051(14) 0.0121(13) -0.0024(14)
C4 0.0444(16) 0.0507(17) 0.060(2) -0.0145(14) 0.0106(15) 0.0080(13)
C5 0.0498(17) 0.0377(14) 0.0569(19) -0.0063(13) 0.0049(15) 0.0040(12)
C6 0.0424(15) 0.0338(13) 0.0419(16) -0.0007(11) 0.0097(13) 0.0005(11)
C7 0.0395(15) 0.0426(14) 0.0339(15) 0.0007(11) 0.0053(12) -0.0008(11)
Cl1 0.0761(5) 0.0382(4) 0.0577(5) -0.0019(3) 0.0133(4) -0.0032(3)
N1 0.0430(12) 0.0380(11) 0.0415(13) -0.0008(10) 0.0118(10) -0.0017(9)
N2 0.0399(12) 0.0379(11) 0.0350(13) -0.0021(9) 0.0079(10) 0.0003(9)
N3 0.0468(13) 0.0345(11) 0.0449(14) 0.0012(10) 0.0178(11) 0.0049(10)
N4 0.0690(16) 0.0410(13) 0.0509(15) 0.0032(10) 0.0273(12) 0.0009(11)
O1 0.101(2) 0.097(2) 0.0694(18) -0.0010(17) 0.0200(17) -0.0307(15)
S1 0.0593(5) 0.0526(4) 0.0519(5) 0.0001(3) 0.0249(4) 0.0100(3)

loop_
_atom_type_symbol
_atom_type_description
_atom_type_scat_dispersion_real
_atom_type_scat_dispersion_imag
_atom_type_scat_source
C C 0.0033 0.0016 'International Tables Vol C Tables 4.2.6.8 and 6.1.1.4'
H H 0.0000 0.0000 'International Tables Vol C Tables 4.2.6.8 and 6.1.1.4'
N N 0.0061 0.0033 'International Tables Vol C Tables 4.2.6.8 and 6.1.1.4'
O O 0.0106 0.0060 'International Tables Vol C Tables 4.2.6.8 and 6.1.1.4'
S S 0.1246 0.1234 'International Tables Vol C Tables 4.2.6.8 and 6.1.1.4'
Cl Cl 0.1484 0.1585 'International Tables Vol C Tables 4.2.6.8 and 6.1.1.4'

loop_
_geom_angle_atom_site_label_1
_geom_angle_atom_site_label_2
_geom_angle_atom_site_label_3
_geom_angle
N1 C1 C2 118.3(2)
N1 C1 C6 118.2(2)
C2 C1 C6 123.5(2)
C1 C2 C3 119.9(2)
C1 C2 H2 120.1
C3 C2 H2 120.1
C4 C3 C2 119.7(3)
C4 C3 H3 120.2
C2 C3 H3 120.2
C5 C4 C3 119.2(2)
C5 C4 H4 120.4
C3 C4 H4 120.4
N1 C5 C4 120.2(2)
N1 C5 H5 119.9
C4 C5 H5 119.9
N2 C6 C1 118.4(2)
N2 C6 H6 120.8
C1 C6 H6 120.8
N4 C7 N3 116.3(2)
N4 C7 S1 125.1(2)
N3 C7 S1 118.60(18)
C5 N1 C1 122.8(2)
C5 N1 H1 118.6
C1 N1 H1 118.6
C6 N2 N3 117.9(2)
N2 N3 C7 120.46(19)
N2 N3 H3A 119.8
C7 N3 H3A 119.8
C7 N4 H4A 120.0
C7 N4 H4B 120.0
H4A N4 H4B 120.0
H1W O1 H2W 111.8(18)

loop_
_geom_bond_atom_site_label_1
_geom_bond_atom_site_label_2
_geom_bond_distance
C1 N1 1.351(3)
C1 C2 1.372(3)
C1 C6 1.453(3)
C2 C3 1.386(3)
C2 H2 0.9300
C3 C4 1.375(4)
C3 H3 0.9300
C4 C5 1.363(4)
C4 H4 0.9300
C5 N1 1.332(3)
C5 H5 0.9300
C6 N2 1.278(3)
C6 H6 0.9300
C7 N4 1.319(3)
C7 N3 1.363(3)
C7 S1 1.667(2)
N1 H1 0.8600
N2 N3 1.349(3)
N3 H3A 0.8600
N4 H4A 0.8600
N4 H4B 0.8600
O1 H1W 0.830(10)
O1 H2W 0.824(10)

loop_
_geom_hbond_atom_site_label_D
_geom_hbond_atom_site_label_H
_geom_hbond_atom_site_label_A
_geom_hbond_distance_DH
_geom_hbond_distance_HA
_geom_hbond_distance_DA
_geom_hbond_angle_DHA
_geom_hbond_site_symmetry_A
N1 H1 Cl1 0.86 2.37 3.168(2) 154.7 .
N3 H3A Cl1 0.86 2.50 3.288(2) 152.2 2_646
N4 H4A Cl1 0.86 2.54 3.351(2) 156.7 .
N4 H4B O1 0.86 2.19 3.013(4) 159.1 1_655
O1 H1W Cl1 0.830(10) 2.414(14) 3.232(3) 169(5) .
O1 H2W Cl1 0.824(10) 2.79(2) 3.543(3) 153(4) 3_676

loop_
_geom_torsion_atom_site_label_1
_geom_torsion_atom_site_label_2
_geom_torsion_atom_site_label_3
_geom_torsion_atom_site_label_4
_geom_torsion
N1 C1 C2 C3 0.0(4)
C6 C1 C2 C3 -179.9(2)
C1 C2 C3 C4 0.5(4)
C2 C3 C4 C5 -0.6(4)
C3 C4 C5 N1 0.2(4)
N1 C1 C6 N2 0.1(3)
C2 C1 C6 N2 -180.0(2)
C4 C5 N1 C1 0.3(4)
C2 C1 N1 C5 -0.4(4)
C6 C1 N1 C5 179.5(2)
C1 C6 N2 N3 -178.9(2)
C6 N2 N3 C7 176.8(2)
N4 C7 N3 N2 5.5(3)
S1 C7 N3 N2 -173.87(17)
